data_7713347
loop_
_publ_author_name
'Guo, Li-Xiang'
'Gao, Yao'
'Zhang , Pei'
'Yang, Jianhui'
'Liu, Bin'

_publ_section_title
;
 A Family of Edge-sharing Bi-octahedral Diruthenium(III,III) Compounds
 Containing Ru-Ru Single Bond
;
_journal_name_full 'Dalton Transactions'
_journal_paper_doi 10.1039/D3DT01302B
_journal_year 2023
_chemical_formula_moiety 'C14 H22 O10 Ru2'
_chemical_formula_sum 'C14 H22 O10 Ru2'
_chemical_formula_weight 552.45
_space_group_crystal_system monoclinic
_space_group_IT_number 14
_space_group_name_Hall '-P 2ybc'
_space_group_name_H-M_alt 'P 1 21/c 1'
_atom_sites_solution_hydrogens difmap
_audit_creation_method SHELXL-2018/3
_audit_update_record
;
2023-06-21 deposited with the CCDC.	2023-06-30 downloaded from the CCDC.
;
_cell_angle_alpha 90
_cell_angle_beta 119.223(2)
_cell_angle_gamma 90
_cell_formula_units_Z 2
_cell_length_a 9.6765(6)
_cell_length_b 7.1727(5)
_cell_length_c 14.9719(11)
_cell_measurement_reflns_used 6269
_cell_measurement_temperature 180(2)
_cell_measurement_theta_max 57.038
_cell_measurement_theta_min 2.942
_cell_volume 906.89(11)
_computing_cell_refinement 'Bruker SAINT'
_computing_data_collection 'Bruker APEX2'
_computing_data_reduction 'Bruker SAINT'
_computing_molecular_graphics 'Bruker SHELXTL'
_computing_publication_material 'Bruker SHELXTL'
_computing_structure_refinement 'SHELXL-2018/3 (Sheldrick, 2018)'
_computing_structure_solution 'SHELXT 2014/5 (Sheldrick, 2014)'
_diffrn_ambient_temperature 180(2)
_diffrn_measured_fraction_theta_full 0.926
_diffrn_measured_fraction_theta_max 0.933
_diffrn_measurement_device_type 'Bruker APEX-II CCD'
_diffrn_measurement_method '\f and \w scans'
_diffrn_radiation_type MoK\a
_diffrn_radiation_wavelength 0.71073
_diffrn_reflns_av_R_equivalents 0.0297
_diffrn_reflns_av_unetI/netI 0.0298
_diffrn_reflns_Laue_measured_fraction_full 0.926
_diffrn_reflns_Laue_measured_fraction_max 0.933
_diffrn_reflns_limit_h_max 12
_diffrn_reflns_limit_h_min -12
_diffrn_reflns_limit_k_max 8
_diffrn_reflns_limit_k_min -8
_diffrn_reflns_limit_l_max 17
_diffrn_reflns_limit_l_min -18
_diffrn_reflns_number 6717
_diffrn_reflns_point_group_measured_fraction_full 0.926
_diffrn_reflns_point_group_measured_fraction_max 0.933
_diffrn_reflns_theta_full 25.242
_diffrn_reflns_theta_max 26.386
_diffrn_reflns_theta_min 5.140
_exptl_absorpt_coefficient_mu 1.716
_exptl_absorpt_correction_T_max 0.686
_exptl_absorpt_correction_T_min 0.614
_exptl_absorpt_correction_type multi-scan
_exptl_absorpt_process_details sadabs
_exptl_crystal_colour red-brown
_exptl_crystal_density_diffrn 2.023
_exptl_crystal_description block
_exptl_crystal_F_000 548
_exptl_crystal_size_max 0.290
_exptl_crystal_size_mid 0.250
_exptl_crystal_size_min 0.220
_exptl_transmission_factor_max 0.453
_exptl_transmission_factor_min 0.321
_refine_diff_density_max 0.721
_refine_diff_density_min -0.712
_refine_diff_density_rms 0.102
_refine_ls_extinction_method none
_refine_ls_goodness_of_fit_ref 1.144
_refine_ls_hydrogen_treatment constr
_refine_ls_matrix_type full
_refine_ls_number_parameters 118
_refine_ls_number_reflns 1726
_refine_ls_number_restraints 0
_refine_ls_restrained_S_all 1.144
_refine_ls_R_factor_all 0.0315
_refine_ls_R_factor_gt 0.0312
_refine_ls_shift/su_max 0.000
_refine_ls_shift/su_mean 0.000
_refine_ls_structure_factor_coef Fsqd
_refine_ls_weighting_details 'w=1/[\s^2^(Fo^2^)+(0.0330P)^2^+2.2907P] where P=(Fo^2^+2Fc^2^)/3'
_refine_ls_weighting_scheme calc
_refine_ls_wR_factor_gt 0.0816
_refine_ls_wR_factor_ref 0.0818
_reflns_Friedel_coverage 0.000
_reflns_number_gt 1708
_reflns_number_total 1726
_reflns_threshold_expression 'I > 2\s(I)'
_cod_data_source_file d3dt01302b2.cif
_cod_data_source_block p21c_CCDC3
_cod_original_sg_symbol_H-M 'P 21/c'
_cod_database_code 7713347
_shelx_shelxl_version_number 2018/3
_shelx_space_group_comment
;
The symmetry employed for this shelxl refinement is uniquely defined
by the following loop, which should always be used as a source of
symmetry information in preference to the above space-group names.
They are only intended as comments.
;
_shelx_estimated_absorpt_t_min 0.636
_shelx_estimated_absorpt_t_max 0.704

loop_
_space_group_symop_operation_xyz
'x, y, z'
'-x, y+1/2, -z+1/2'
'-x, -y, -z'
'x, -y-1/2, z-1/2'

loop_
_atom_site_label
_atom_site_type_symbol
_atom_site_fract_x
_atom_site_fract_y
_atom_site_fract_z
_atom_site_U_iso_or_equiv
_atom_site_adp_type
_atom_site_occupancy
_atom_site_site_symmetry_order
_atom_site_calc_flag
_atom_site_refinement_flags_posn
_atom_site_refinement_flags_adp
_atom_site_refinement_flags_occupancy
_atom_site_disorder_assembly
_atom_site_disorder_group
Ru1 Ru 0.13514(3) 0.05890(4) 0.02710(2) 0.01772(15) Uani 1 1 d . . . . .
C1 C 0.0759(5) -0.0452(6) 0.2017(3) 0.0327(9) Uani 1 1 d . . . . .
H1A H 0.034674 -0.141551 0.226574 0.049 Uiso 1 1 d R U . . .
H1B H 0.185244 -0.023661 0.250413 0.049 Uiso 1 1 d R U . . .
H1C H 0.016774 0.067489 0.192074 0.049 Uiso 1 1 d R U . . .
C2 C 0.0723(4) -0.3206(6) -0.0520(3) 0.0291(7) Uani 1 1 d . . . . .
H2A H 0.101797 -0.441127 -0.065056 0.035 Uiso 1 1 d R U . . .
C3 C 0.6195(4) 0.0686(5) 0.2707(3) 0.0260(7) Uani 1 1 d . . . . .
H3A H 0.584057 0.018947 0.315537 0.039 Uiso 1 1 d R U . . .
H3B H 0.692188 -0.017223 0.266327 0.039 Uiso 1 1 d R U . . .
H3C H 0.671687 0.185717 0.296967 0.039 Uiso 1 1 d R U . . .
C4 C 0.4797(4) 0.0970(5) 0.1660(3) 0.0208(6) Uani 1 1 d . . . . .
C5 C 0.5025(4) 0.1689(5) 0.0873(3) 0.0228(7) Uani 1 1 d . . . . .
H5A H 0.609842 0.184572 0.101396 0.027 Uiso 1 1 d R U . . .
C6 C 0.3839(4) 0.2191(5) -0.0097(3) 0.0210(6) Uani 1 1 d . . . . .
C7 C 0.4254(4) 0.3078(5) -0.0838(3) 0.0268(7) Uani 1 1 d . . . . .
H7A H 0.330546 0.334103 -0.146775 0.040 Uiso 1 1 d R U . . .
H7B H 0.481886 0.421752 -0.055285 0.040 Uiso 1 1 d R U . . .
H7C H 0.490976 0.224162 -0.096875 0.040 Uiso 1 1 d R U . . .
O1 O 0.0626(3) -0.1017(4) 0.10598(19) 0.0248(5) Uani 1 1 d . . . . .
O2 O 0.1787(3) -0.1976(4) -0.02061(19) 0.0278(5) Uani 1 1 d . . . . .
O3 O -0.0691(3) -0.3048(4) -0.06945(19) 0.0281(5) Uani 1 1 d . . . . .
O4 O 0.3461(3) 0.0536(3) 0.1581(2) 0.0255(6) Uani 1 1 d . . . . .
O5 O 0.2348(3) 0.2008(4) -0.04295(19) 0.0273(5) Uani 1 1 d . . . . .

loop_
_atom_site_aniso_label
_atom_site_aniso_U_11
_atom_site_aniso_U_22
_atom_site_aniso_U_33
_atom_site_aniso_U_23
_atom_site_aniso_U_13
_atom_site_aniso_U_12
Ru1 0.00725(18) 0.0268(2) 0.01514(19) 0.00407(9) 0.00234(12) -0.00157(8)
C1 0.0233(18) 0.051(2) 0.0197(17) 0.0043(15) 0.0072(15) -0.0027(15)
C2 0.0238(17) 0.0333(19) 0.0274(17) 0.0032(15) 0.0103(14) 0.0030(14)
C3 0.0160(16) 0.0336(19) 0.0233(18) -0.0012(13) 0.0057(14) -0.0005(13)
C4 0.0142(15) 0.0206(15) 0.0238(16) -0.0030(13) 0.0061(13) -0.0002(12)
C5 0.0129(14) 0.0283(17) 0.0246(16) -0.0011(13) 0.0072(12) -0.0014(12)
C6 0.0159(14) 0.0208(15) 0.0240(15) -0.0031(12) 0.0079(12) -0.0004(12)
C7 0.0199(15) 0.0322(18) 0.0275(17) 0.0029(14) 0.0109(14) -0.0004(14)
O1 0.0138(11) 0.0346(13) 0.0219(12) 0.0048(10) 0.0055(9) -0.0017(10)
O2 0.0180(11) 0.0369(14) 0.0262(12) 0.0033(11) 0.0092(10) 0.0032(10)
O3 0.0211(12) 0.0310(13) 0.0284(13) 0.0000(10) 0.0092(10) -0.0028(10)
O4 0.0153(11) 0.0372(15) 0.0211(12) 0.0041(9) 0.0066(10) -0.0025(9)
O5 0.0137(11) 0.0388(14) 0.0245(12) 0.0073(10) 0.0054(9) -0.0024(10)

loop_
_atom_type_symbol
_atom_type_description
_atom_type_scat_dispersion_real
_atom_type_scat_dispersion_imag
_atom_type_scat_source
C C 0.0033 0.0016 'International Tables Vol C Tables 4.2.6.8 and 6.1.1.4'
H H 0.0000 0.0000 'International Tables Vol C Tables 4.2.6.8 and 6.1.1.4'
O O 0.0106 0.0060 'International Tables Vol C Tables 4.2.6.8 and 6.1.1.4'
Ru Ru -1.2594 0.8363 'International Tables Vol C Tables 4.2.6.8 and 6.1.1.4'

loop_
_geom_angle_atom_site_label_1
_geom_angle_atom_site_label_2
_geom_angle_atom_site_label_3
_geom_angle
_geom_angle_site_symmetry_1
_geom_angle_site_symmetry_3
_geom_angle_publ_flag
O1 Ru1 O1 103.59(9) 3 . ?
O1 Ru1 O5 82.65(10) 3 . ?
O1 Ru1 O5 172.42(10) . . ?
O1 Ru1 O4 171.31(10) 3 . ?
O1 Ru1 O4 84.04(10) . . ?
O5 Ru1 O4 90.06(10) . . ?
O1 Ru1 O3 83.47(10) 3 3 ?
O1 Ru1 O3 93.42(10) . 3 ?
O5 Ru1 O3 91.54(10) . 3 ?
O4 Ru1 O3 92.03(10) . 3 ?
O1 Ru1 O2 92.82(10) 3 . ?
O1 Ru1 O2 83.25(10) . . ?
O5 Ru1 O2 92.24(10) . . ?
O4 Ru1 O2 92.19(10) . . ?
O3 Ru1 O2 174.33(9) 3 . ?
O1 Ru1 Ru1 51.89(7) 3 3 ?
O1 Ru1 Ru1 51.70(7) . 3 ?
O5 Ru1 Ru1 134.37(7) . 3 ?
O4 Ru1 Ru1 135.57(7) . 3 ?
O3 Ru1 Ru1 87.51(7) 3 3 ?
O2 Ru1 Ru1 86.82(7) . 3 ?
O1 C1 H1A 109.5 . . ?
O1 C1 H1B 109.5 . . ?
H1A C1 H1B 109.5 . . ?
O1 C1 H1C 109.4 . . ?
H1A C1 H1C 109.5 . . ?
H1B C1 H1C 109.5 . . ?
O2 C2 O3 128.2(4) . . ?
O2 C2 H2A 115.9 . . ?
O3 C2 H2A 115.9 . . ?
C4 C3 H3A 109.4 . . ?
C4 C3 H3B 109.4 . . ?
H3A C3 H3B 109.5 . . ?
C4 C3 H3C 109.5 . . ?
H3A C3 H3C 109.5 . . ?
H3B C3 H3C 109.5 . . ?
O4 C4 C5 125.5(3) . . ?
O4 C4 C3 114.8(3) . . ?
C5 C4 C3 119.8(3) . . ?
C6 C5 C4 125.9(3) . . ?
C6 C5 H5A 116.9 . . ?
C4 C5 H5A 117.2 . . ?
O5 C6 C5 125.3(3) . . ?
O5 C6 C7 114.5(3) . . ?
C5 C6 C7 120.2(3) . . ?
C6 C7 H7A 109.8 . . ?
C6 C7 H7B 109.4 . . ?
H7A C7 H7B 109.5 . . ?
C6 C7 H7C 109.2 . . ?
H7A C7 H7C 109.5 . . ?
H7B C7 H7C 109.5 . . ?
C1 O1 Ru1 121.9(2) . 3 ?
C1 O1 Ru1 122.6(2) . . ?
Ru1 O1 Ru1 76.40(9) 3 . ?
C2 O2 Ru1 118.7(2) . . ?
C2 O3 Ru1 118.4(2) . 3 ?
C4 O4 Ru1 125.5(2) . . ?
C6 O5 Ru1 125.7(2) . . ?

loop_
_geom_bond_atom_site_label_1
_geom_bond_atom_site_label_2
_geom_bond_distance
_geom_bond_site_symmetry_2
_geom_bond_publ_flag
Ru1 O1 2.001(2) 3 ?
Ru1 O1 2.006(2) . ?
Ru1 O5 2.013(2) . ?
Ru1 O4 2.026(3) . ?
Ru1 O3 2.078(3) 3 ?
Ru1 O2 2.089(3) . ?
Ru1 Ru1 2.4781(5) 3 ?
C1 O1 1.433(5) . ?
C1 H1A 0.9600 . ?
C1 H1B 0.9600 . ?
C1 H1C 0.9600 . ?
C2 O2 1.259(5) . ?
C2 O3 1.266(4) . ?
C2 H2A 0.9600 . ?
C3 C4 1.503(5) . ?
C3 H3A 0.9599 . ?
C3 H3B 0.9601 . ?
C3 H3C 0.9600 . ?
C4 O4 1.278(4) . ?
C4 C5 1.399(5) . ?
C5 C6 1.389(5) . ?
C5 H5A 0.9600 . ?
C6 O5 1.282(4) . ?
C6 C7 1.494(5) . ?
C7 H7A 0.9600 . ?
C7 H7B 0.9600 . ?
C7 H7C 0.9600 . ?
